data_7248142
loop_
_publ_author_name
'Gracheva, Sofia V.'
'Tamm, Nadezhda B.'
'Lyssenko, Konstantin A.'
'Ioffe, Ilya N.'
'Lukonina, Natalia S.'
'Goryunkov, Alexey A.'

_publ_section_title
;
 Oxidative cage opening in the C<sub>70</sub> fullerene facilitated by
 preceding trifluoromethylation.
;
_journal_issue 10
_journal_name_full 'Physical chemistry chemical physics : PCCP'
_journal_page_first 8038
_journal_page_last 8042
_journal_paper_doi 10.1039/d3cp05480b
_journal_volume 26
_journal_year 2024
_chemical_formula_moiety 'C78 F24 O3, C7 H8'
_chemical_formula_sum 'C85 H8 F24 O3'
_chemical_formula_weight 1532.91
_space_group_crystal_system monoclinic
_space_group_IT_number 14
_space_group_name_Hall '-P 2ybc'
_space_group_name_H-M_alt 'P 1 21/c 1'
_audit_creation_method SHELXL-2018/3
_audit_update_record
;
2023-11-04 deposited with the CCDC.	2024-02-13 downloaded from the CCDC.
;
_cell_angle_alpha 90
_cell_angle_beta 101.3429(12)
_cell_angle_gamma 90
_cell_formula_units_Z 4
_cell_length_a 11.2201(4)
_cell_length_b 22.3582(8)
_cell_length_c 21.7383(8)
_cell_measurement_reflns_used 5391
_cell_measurement_temperature 100(2)
_cell_measurement_theta_max 26.43
_cell_measurement_theta_min 2.45
_cell_volume 5346.8(3)
_computing_structure_refinement 'SHELXL-2018/3 (Sheldrick, 2018)'
_computing_structure_solution 'SHELXT 2018/2 (Sheldrick, 2018)'
_diffrn_ambient_temperature 100(2)
_diffrn_measured_fraction_theta_full 1.000
_diffrn_measured_fraction_theta_max 0.998
_diffrn_measurement_device_type 'Bruker D8 Quest with Photon III detector'
_diffrn_measurement_method '\f and \w shutterless scans'
_diffrn_radiation_type MoK\a
_diffrn_radiation_wavelength 0.71073
_diffrn_reflns_av_R_equivalents 0.0946
_diffrn_reflns_av_unetI/netI 0.0971
_diffrn_reflns_Laue_measured_fraction_full 1.000
_diffrn_reflns_Laue_measured_fraction_max 0.998
_diffrn_reflns_limit_h_max 15
_diffrn_reflns_limit_h_min -15
_diffrn_reflns_limit_k_max 31
_diffrn_reflns_limit_k_min -31
_diffrn_reflns_limit_l_max 30
_diffrn_reflns_limit_l_min -30
_diffrn_reflns_number 57312
_diffrn_reflns_point_group_measured_fraction_full 1.000
_diffrn_reflns_point_group_measured_fraction_max 0.998
_diffrn_reflns_theta_full 25.242
_diffrn_reflns_theta_max 30.079
_diffrn_reflns_theta_min 1.822
_diffrn_source 'micro-focus sealed X-ray tube'
_exptl_absorpt_coefficient_mu 0.173
_exptl_absorpt_correction_T_max 0.8999
_exptl_absorpt_correction_T_min 0.8129
_exptl_absorpt_correction_type multi-scan
_exptl_absorpt_process_details
;
 SADABS 2016/2: Krause, L., Herbst-Irmer, R., Sheldrick G.M. & Stalke D.,
 J. Appl. Cryst. 48 (2015) 3-10
;
_exptl_crystal_colour black
_exptl_crystal_density_diffrn 1.904
_exptl_crystal_description plate
_exptl_crystal_F_000 3032
_exptl_crystal_size_max 0.420
_exptl_crystal_size_mid 0.330
_exptl_crystal_size_min 0.210
_refine_diff_density_max 0.535
_refine_diff_density_min -0.350
_refine_diff_density_rms 0.086
_refine_ls_extinction_method none
_refine_ls_goodness_of_fit_ref 0.970
_refine_ls_hydrogen_treatment undef
_refine_ls_matrix_type full
_refine_ls_number_parameters 946
_refine_ls_number_reflns 15671
_refine_ls_number_restraints 0
_refine_ls_restrained_S_all 0.970
_refine_ls_R_factor_all 0.1234
_refine_ls_R_factor_gt 0.0693
_refine_ls_shift/su_max 0.003
_refine_ls_shift/su_mean 0.000
_refine_ls_structure_factor_coef Fsqd
_refine_ls_weighting_details 'w=1/[\s^2^(Fo^2^)+(0.0953P)^2^] where P=(Fo^2^+2Fc^2^)/3'
_refine_ls_weighting_scheme calc
_refine_ls_wR_factor_gt 0.1591
_refine_ls_wR_factor_ref 0.1847
_reflns_Friedel_coverage 0.000
_reflns_number_gt 9166
_reflns_number_total 15671
_reflns_threshold_expression 'I > 2\s(I)'
_cod_data_source_file d3cp05480b2.cif
_cod_data_source_block a_a_sq
_cod_depositor_comments 'Adding full bibliography for 7248142--7248143.cif.'
_cod_original_sg_symbol_H-M 'P 21/c'
_cod_database_code 7248142
_shelx_shelxl_version_number 2018/3
_shelx_space_group_comment
;
The symmetry employed for this shelxl refinement is uniquely defined
by the following loop, which should always be used as a source of
symmetry information in preference to the above space-group names.
They are only intended as comments.
;
_shelx_estimated_absorpt_t_min 0.931
_shelx_estimated_absorpt_t_max 0.965

loop_
_space_group_symop_operation_xyz
'x, y, z'
'-x, y+1/2, -z+1/2'
'-x, -y, -z'
'x, -y-1/2, z-1/2'

loop_
_atom_site_label
_atom_site_type_symbol
_atom_site_fract_x
_atom_site_fract_y
_atom_site_fract_z
_atom_site_U_iso_or_equiv
_atom_site_adp_type
_atom_site_occupancy
_atom_site_site_symmetry_order
_atom_site_calc_flag
_atom_site_refinement_flags_posn
_atom_site_refinement_flags_adp
_atom_site_refinement_flags_occupancy
_atom_site_disorder_assembly
_atom_site_disorder_group
O1 O 1.17650(18) 0.56663(9) 0.40908(11) 0.0260(5) Uani 1 1 d . . . . .
O2 O 1.10881(19) 0.55072(10) 0.28235(11) 0.0275(5) Uani 1 1 d . . . . .
O3 O 0.95823(17) 0.49344(8) 0.36306(9) 0.0197(4) Uani 1 1 d . . . . .
C1 C 1.0863(2) 0.59228(13) 0.41627(14) 0.0207(6) Uani 1 1 d . . . . .
C2 C 0.9884(2) 0.56445(12) 0.44589(14) 0.0191(6) Uani 1 1 d . . . . .
C3 C 0.9229(3) 0.51697(12) 0.41602(14) 0.0183(6) Uani 1 1 d . . . . .
C4 C 0.8662(3) 0.50313(12) 0.31085(14) 0.0197(6) Uani 1 1 d . . . . .
C5 C 0.8910(3) 0.54116(12) 0.26437(14) 0.0201(6) Uani 1 1 d . . . . .
C6 C 1.0099(3) 0.57425(13) 0.27624(15) 0.0225(6) Uani 1 1 d . . . . .
C7 C 0.9906(3) 0.64070(13) 0.27921(15) 0.0214(6) Uani 1 1 d . . . . .
C8 C 1.0275(2) 0.67952(13) 0.33333(14) 0.0213(6) Uani 1 1 d . . . . .
C9 C 1.0540(2) 0.65629(13) 0.39730(15) 0.0213(6) Uani 1 1 d . . . . .
C10 C 1.0221(2) 0.68850(12) 0.44516(14) 0.0202(6) Uani 1 1 d . . . . .
C11 C 0.9844(3) 0.66155(12) 0.50383(14) 0.0195(6) Uani 1 1 d . . . . .
C12 C 0.9406(2) 0.59794(12) 0.49127(14) 0.0191(6) Uani 1 1 d . . . . .
C13 C 0.8377(2) 0.57883(11) 0.51038(13) 0.0166(5) Uani 1 1 d . . . . .
C14 C 0.7722(2) 0.53003(11) 0.47841(13) 0.0160(5) Uani 1 1 d . . . . .
C15 C 0.8075(2) 0.50126(11) 0.42778(13) 0.0175(5) Uani 1 1 d . . . . .
C16 C 0.7153(3) 0.47992(11) 0.37584(13) 0.0171(5) Uani 1 1 d . . . . .
C17 C 0.7467(3) 0.48640(11) 0.31425(14) 0.0184(6) Uani 1 1 d . . . . .
C18 C 0.6554(3) 0.50250(11) 0.26282(13) 0.0173(5) Uani 1 1 d . . . . .
C19 C 0.6789(3) 0.54080(12) 0.21467(14) 0.0190(6) Uani 1 1 d . . . . .
C20 C 0.7943(3) 0.56264(12) 0.21769(14) 0.0194(6) Uani 1 1 d . . . . .
C21 C 0.8126(3) 0.62097(12) 0.18490(14) 0.0203(6) Uani 1 1 d . . . . .
C22 C 0.9046(2) 0.66101(12) 0.22886(14) 0.0196(6) Uani 1 1 d . . . . .
C23 C 0.8592(3) 0.71989(12) 0.22538(14) 0.0199(6) Uani 1 1 d . . . . .
C24 C 0.9030(3) 0.76004(12) 0.27219(14) 0.0217(6) Uani 1 1 d . . . . .
C25 C 0.9860(2) 0.73969(13) 0.32700(14) 0.0216(6) Uani 1 1 d . . . . .
C26 C 0.9599(3) 0.77356(12) 0.37867(15) 0.0231(6) Uani 1 1 d . . . . .
C27 C 0.9728(3) 0.74674(12) 0.43617(14) 0.0224(6) Uani 1 1 d . . . . .
C28 C 0.8823(3) 0.75448(12) 0.47465(14) 0.0203(6) Uani 1 1 d . . . . .
C29 C 0.8745(3) 0.70203(12) 0.50938(14) 0.0196(6) Uani 1 1 d . . . . .
C30 C 0.7615(3) 0.68276(12) 0.51971(13) 0.0191(6) Uani 1 1 d . . . . .
C31 C 0.7523(3) 0.61817(12) 0.54082(13) 0.0182(5) Uani 1 1 d . . . . .
C32 C 0.6294(2) 0.59142(12) 0.51131(13) 0.0172(5) Uani 1 1 d . . . . .
C33 C 0.6462(2) 0.53589(11) 0.48142(13) 0.0171(5) Uani 1 1 d . . . . .
C34 C 0.5583(2) 0.51276(11) 0.43425(13) 0.0163(5) Uani 1 1 d . . . . .
C35 C 0.5935(3) 0.48430(11) 0.38096(14) 0.0182(6) Uani 1 1 d . . . . .
C36 C 0.4999(3) 0.49881(12) 0.32653(14) 0.0189(6) Uani 1 1 d . . . . .
C37 C 0.5320(3) 0.50868(11) 0.26922(14) 0.0183(6) Uani 1 1 d . . . . .
C38 C 0.4776(2) 0.55556(12) 0.22875(13) 0.0183(5) Uani 1 1 d . . . . .
C39 C 0.5595(2) 0.57264(12) 0.18356(13) 0.0180(5) Uani 1 1 d . . . . .
C40 C 0.5816(2) 0.64039(12) 0.18484(13) 0.0176(5) Uani 1 1 d . . . . .
C41 C 0.6966(2) 0.65976(12) 0.17893(13) 0.0180(5) Uani 1 1 d . . . . .
C42 C 0.7328(3) 0.71895(13) 0.19591(13) 0.0199(6) Uani 1 1 d . . . . .
C43 C 0.6533(3) 0.75805(12) 0.21643(14) 0.0201(6) Uani 1 1 d . . . . .
C44 C 0.6977(3) 0.80202(12) 0.26396(14) 0.0219(6) Uani 1 1 d . . . . .
C45 C 0.8205(3) 0.80393(12) 0.29074(15) 0.0219(6) Uani 1 1 d . . . . .
C46 C 0.8561(3) 0.81222(12) 0.35678(15) 0.0232(6) Uani 1 1 d . . . . .
C47 C 0.7672(3) 0.81851(12) 0.39229(15) 0.0230(6) Uani 1 1 d . . . . .
C48 C 0.7794(3) 0.78833(12) 0.45156(14) 0.0220(6) Uani 1 1 d . . . . .
C49 C 0.6656(3) 0.76968(12) 0.46210(14) 0.0202(6) Uani 1 1 d . . . . .
C50 C 0.6547(3) 0.71752(12) 0.49529(14) 0.0194(6) Uani 1 1 d . . . . .
C51 C 0.5262(2) 0.69307(12) 0.49013(14) 0.0187(6) Uani 1 1 d . . . . .
C52 C 0.5283(3) 0.62426(12) 0.48959(13) 0.0175(5) Uani 1 1 d . . . . .
C53 C 0.4382(2) 0.60212(12) 0.43918(13) 0.0176(5) Uani 1 1 d . . . . .
C54 C 0.4497(2) 0.54631(12) 0.41305(13) 0.0171(5) Uani 1 1 d . . . . .
C55 C 0.4131(2) 0.53779(12) 0.34621(14) 0.0188(6) Uani 1 1 d . . . . .
C56 C 0.3676(2) 0.58547(12) 0.30790(14) 0.0177(5) Uani 1 1 d . . . . .
C57 C 0.3982(2) 0.59365(12) 0.24814(13) 0.0175(5) Uani 1 1 d . . . . .
C58 C 0.3853(2) 0.65945(12) 0.22871(13) 0.0186(6) Uani 1 1 d . . . . .
C59 C 0.4994(2) 0.68059(12) 0.20672(13) 0.0175(5) Uani 1 1 d . . . . .
C60 C 0.5365(2) 0.73896(12) 0.22201(14) 0.0186(6) Uani 1 1 d . . . . .
C61 C 0.4889(3) 0.77974(12) 0.26949(14) 0.0201(6) Uani 1 1 d . . . . .
C62 C 0.6056(3) 0.81087(11) 0.30091(14) 0.0205(6) Uani 1 1 d . . . . .
C63 C 0.6407(3) 0.81874(12) 0.36379(15) 0.0224(6) Uani 1 1 d . . . . .
C64 C 0.5655(3) 0.79769(12) 0.41069(14) 0.0206(6) Uani 1 1 d . . . . .
C65 C 0.4743(3) 0.74979(12) 0.38287(14) 0.0203(6) Uani 1 1 d . . . . .
C66 C 0.4522(2) 0.70498(12) 0.42295(14) 0.0185(6) Uani 1 1 d . . . . .
C67 C 0.3932(2) 0.65181(12) 0.39899(14) 0.0194(6) Uani 1 1 d . . . . .
C68 C 0.3584(2) 0.64352(12) 0.33485(14) 0.0186(6) Uani 1 1 d . . . . .
C69 C 0.3814(2) 0.68851(12) 0.29308(14) 0.0197(6) Uani 1 1 d . . . . .
C70 C 0.4379(2) 0.74117(12) 0.31624(14) 0.0195(6) Uani 1 1 d . . . . .
C71 C 1.0927(3) 0.66568(13) 0.55946(15) 0.0255(6) Uani 1 1 d . . . . .
C72 C 0.8590(3) 0.61189(14) 0.12346(15) 0.0256(6) Uani 1 1 d . . . . .
C73 C 0.7718(3) 0.61325(13) 0.61247(14) 0.0223(6) Uani 1 1 d . . . . .
C74 C 0.5023(3) 0.55021(13) 0.11816(15) 0.0244(6) Uani 1 1 d . . . . .
C75 C 0.4612(3) 0.71691(13) 0.54228(15) 0.0249(6) Uani 1 1 d . . . . .
C76 C 0.2666(3) 0.66839(13) 0.17842(15) 0.0237(6) Uani 1 1 d . . . . .
C77 C 0.3962(3) 0.82567(13) 0.23622(15) 0.0253(6) Uani 1 1 d . . . . .
C78 C 0.5062(3) 0.85158(13) 0.43678(16) 0.0267(7) Uani 1 1 d . . . . .
F1 F 1.12103(17) 0.72247(8) 0.57355(9) 0.0341(5) Uani 1 1 d . . . . .
F2 F 1.07346(17) 0.63825(9) 0.61080(9) 0.0342(5) Uani 1 1 d . . . . .
F3 F 1.19045(16) 0.63960(8) 0.54353(9) 0.0314(4) Uani 1 1 d . . . . .
F4 F 0.97027(17) 0.58811(9) 0.13619(9) 0.0349(5) Uani 1 1 d . . . . .
F5 F 0.79120(18) 0.57620(10) 0.08321(9) 0.0390(5) Uani 1 1 d . . . . .
F6 F 0.8683(2) 0.66410(9) 0.09537(10) 0.0414(5) Uani 1 1 d . . . . .
F7 F 0.78070(18) 0.55693(7) 0.63136(8) 0.0293(4) Uani 1 1 d . . . . .
F8 F 0.67641(18) 0.63684(8) 0.63238(9) 0.0322(4) Uani 1 1 d . . . . .
F9 F 0.86900(18) 0.64220(9) 0.64220(9) 0.0368(5) Uani 1 1 d . . . . .
F10 F 0.39673(17) 0.57755(9) 0.09719(9) 0.0344(5) Uani 1 1 d . . . . .
F11 F 0.57124(18) 0.55933(10) 0.07628(9) 0.0410(5) Uani 1 1 d . . . . .
F12 F 0.4793(2) 0.49199(8) 0.11923(9) 0.0393(5) Uani 1 1 d . . . . .
F13 F 0.34819(16) 0.73521(8) 0.51824(9) 0.0300(4) Uani 1 1 d . . . . .
F14 F 0.45084(18) 0.67423(8) 0.58385(9) 0.0318(4) Uani 1 1 d . . . . .
F15 F 0.52045(18) 0.76193(8) 0.57394(9) 0.0349(5) Uani 1 1 d . . . . .
F16 F 0.18210(15) 0.69814(9) 0.20178(9) 0.0321(4) Uani 1 1 d . . . . .
F17 F 0.28638(16) 0.69780(9) 0.12857(9) 0.0331(4) Uani 1 1 d . . . . .
F18 F 0.21663(17) 0.61634(8) 0.15820(9) 0.0351(5) Uani 1 1 d . . . . .
F19 F 0.44875(18) 0.86377(8) 0.20268(9) 0.0329(4) Uani 1 1 d . . . . .
F20 F 0.3483(2) 0.85804(9) 0.27642(10) 0.0436(5) Uani 1 1 d . . . . .
F21 F 0.30496(18) 0.80014(8) 0.19722(10) 0.0403(5) Uani 1 1 d . . . . .
F22 F 0.58982(19) 0.89087(8) 0.46244(10) 0.0351(5) Uani 1 1 d . . . . .
F23 F 0.42900(19) 0.87953(8) 0.39180(10) 0.0384(5) Uani 1 1 d . . . . .
F24 F 0.4442(2) 0.83579(8) 0.48022(10) 0.0417(5) Uani 1 1 d . . . . .

loop_
_atom_site_aniso_label
_atom_site_aniso_U_11
_atom_site_aniso_U_22
_atom_site_aniso_U_33
_atom_site_aniso_U_23
_atom_site_aniso_U_13
_atom_site_aniso_U_12
O1 0.0142(10) 0.0301(11) 0.0340(13) 0.0039(9) 0.0050(9) 0.0008(9)
O2 0.0171(10) 0.0336(11) 0.0332(13) 0.0060(10) 0.0081(9) 0.0052(9)
O3 0.0146(9) 0.0224(9) 0.0222(11) 0.0025(8) 0.0038(8) 0.0026(8)
C1 0.0108(12) 0.0238(13) 0.0266(16) 0.0033(12) 0.0019(11) -0.0019(11)
C2 0.0124(12) 0.0186(12) 0.0257(15) 0.0048(11) 0.0025(11) 0.0003(11)
C3 0.0153(13) 0.0188(12) 0.0209(14) 0.0037(11) 0.0039(11) 0.0045(11)
C4 0.0164(13) 0.0166(12) 0.0256(15) 0.0003(11) 0.0030(11) 0.0012(11)
C5 0.0173(13) 0.0206(12) 0.0236(15) -0.0001(11) 0.0071(11) 0.0042(11)
C6 0.0160(13) 0.0277(14) 0.0250(16) 0.0056(12) 0.0076(12) 0.0019(12)
C7 0.0140(13) 0.0240(13) 0.0282(16) 0.0058(12) 0.0092(12) 0.0004(11)
C8 0.0105(12) 0.0238(13) 0.0295(16) 0.0053(12) 0.0035(11) -0.0035(11)
C9 0.0074(11) 0.0250(14) 0.0312(17) 0.0043(12) 0.0031(11) -0.0044(11)
C10 0.0127(12) 0.0218(13) 0.0251(15) 0.0039(11) 0.0011(11) -0.0050(11)
C11 0.0175(13) 0.0177(12) 0.0225(15) 0.0012(11) 0.0017(11) -0.0038(11)
C12 0.0145(13) 0.0196(12) 0.0216(14) 0.0056(11) -0.0003(11) 0.0020(11)
C13 0.0169(13) 0.0159(12) 0.0176(14) 0.0024(10) 0.0043(11) 0.0012(10)
C14 0.0129(12) 0.0150(11) 0.0187(14) 0.0065(10) 0.0002(10) 0.0009(10)
C15 0.0158(13) 0.0136(11) 0.0230(14) 0.0046(10) 0.0031(11) 0.0008(10)
C16 0.0195(13) 0.0101(10) 0.0217(14) 0.0021(10) 0.0041(11) -0.0003(10)
C17 0.0166(13) 0.0119(11) 0.0273(15) 0.0011(10) 0.0057(11) 0.0034(10)
C18 0.0180(13) 0.0137(11) 0.0201(14) -0.0022(10) 0.0038(11) -0.0021(10)
C19 0.0196(13) 0.0169(12) 0.0202(14) -0.0004(11) 0.0035(11) 0.0015(11)
C20 0.0197(14) 0.0175(12) 0.0223(15) 0.0012(11) 0.0076(11) 0.0039(11)
C21 0.0183(13) 0.0209(13) 0.0229(15) 0.0026(11) 0.0073(12) 0.0000(11)
C22 0.0110(12) 0.0240(13) 0.0260(15) 0.0040(12) 0.0086(11) 0.0001(11)
C23 0.0164(13) 0.0225(13) 0.0225(15) 0.0063(11) 0.0076(11) 0.0000(11)
C24 0.0164(13) 0.0226(13) 0.0266(16) 0.0083(12) 0.0054(12) -0.0044(11)
C25 0.0114(12) 0.0244(13) 0.0291(16) 0.0060(12) 0.0045(11) -0.0076(11)
C26 0.0185(14) 0.0166(12) 0.0332(17) 0.0051(12) 0.0032(12) -0.0082(11)
C27 0.0187(14) 0.0194(13) 0.0277(16) -0.0012(12) 0.0009(12) -0.0079(11)
C28 0.0216(14) 0.0176(12) 0.0205(14) -0.0006(11) 0.0007(11) -0.0077(11)
C29 0.0196(13) 0.0163(12) 0.0217(15) -0.0005(11) 0.0006(11) -0.0014(11)
C30 0.0224(14) 0.0170(12) 0.0169(14) -0.0002(10) 0.0017(11) -0.0013(11)
C31 0.0172(13) 0.0167(12) 0.0204(14) 0.0023(10) 0.0032(11) -0.0010(11)
C32 0.0178(13) 0.0162(12) 0.0184(14) 0.0017(10) 0.0056(11) -0.0032(11)
C33 0.0152(12) 0.0155(11) 0.0207(14) 0.0043(10) 0.0033(11) 0.0010(10)
C34 0.0155(12) 0.0129(11) 0.0215(14) 0.0041(10) 0.0056(11) -0.0055(10)
C35 0.0191(13) 0.0111(11) 0.0236(15) 0.0038(10) 0.0020(11) -0.0024(10)
C36 0.0166(13) 0.0156(11) 0.0230(15) 0.0014(11) 0.0003(11) -0.0033(11)
C37 0.0177(13) 0.0132(11) 0.0228(15) -0.0030(10) 0.0013(11) -0.0030(10)
C38 0.0149(12) 0.0189(12) 0.0192(14) 0.0004(11) -0.0008(10) -0.0014(11)
C39 0.0154(13) 0.0191(12) 0.0193(14) 0.0010(10) 0.0030(11) 0.0006(11)
C40 0.0164(13) 0.0168(11) 0.0194(14) 0.0027(10) 0.0032(11) -0.0006(10)
C41 0.0157(13) 0.0196(12) 0.0188(14) 0.0055(11) 0.0038(11) 0.0018(11)
C42 0.0190(13) 0.0236(13) 0.0176(14) 0.0071(11) 0.0048(11) -0.0014(11)
C43 0.0206(14) 0.0174(12) 0.0213(15) 0.0064(11) 0.0020(11) 0.0006(11)
C44 0.0238(15) 0.0175(12) 0.0246(16) 0.0076(11) 0.0049(12) -0.0001(12)
C45 0.0239(14) 0.0145(11) 0.0275(16) 0.0076(11) 0.0055(12) -0.0037(11)
C46 0.0237(15) 0.0169(12) 0.0279(16) 0.0050(11) 0.0025(12) -0.0067(11)
C47 0.0264(15) 0.0130(12) 0.0287(16) -0.0021(11) 0.0038(13) -0.0017(11)
C48 0.0264(15) 0.0131(11) 0.0257(16) -0.0026(11) 0.0031(12) -0.0048(11)
C49 0.0239(14) 0.0147(11) 0.0214(15) -0.0027(11) 0.0029(11) 0.0008(11)
C50 0.0199(14) 0.0172(12) 0.0214(15) -0.0041(11) 0.0052(11) -0.0005(11)
C51 0.0136(12) 0.0177(12) 0.0260(15) 0.0002(11) 0.0067(11) 0.0003(11)
C52 0.0180(13) 0.0171(12) 0.0183(14) 0.0018(10) 0.0060(11) -0.0009(11)
C53 0.0127(12) 0.0195(12) 0.0219(14) 0.0015(11) 0.0067(11) -0.0018(11)
C54 0.0116(12) 0.0175(12) 0.0234(15) 0.0043(11) 0.0063(11) -0.0027(10)
C55 0.0138(12) 0.0184(12) 0.0248(15) 0.0020(11) 0.0053(11) -0.0038(11)
C56 0.0100(12) 0.0186(12) 0.0253(15) 0.0017(11) 0.0052(11) -0.0020(10)
C57 0.0106(12) 0.0180(12) 0.0225(14) 0.0003(11) -0.0003(10) -0.0029(10)
C58 0.0153(13) 0.0203(12) 0.0205(14) 0.0030(11) 0.0043(11) -0.0002(11)
C59 0.0142(12) 0.0183(12) 0.0194(14) 0.0039(10) 0.0017(11) -0.0003(10)
C60 0.0148(12) 0.0187(12) 0.0218(14) 0.0034(11) 0.0026(11) 0.0038(11)
C61 0.0147(13) 0.0187(12) 0.0276(16) 0.0054(11) 0.0057(11) 0.0030(11)
C62 0.0244(14) 0.0119(11) 0.0255(16) 0.0033(11) 0.0059(12) 0.0025(11)
C63 0.0244(15) 0.0127(11) 0.0300(16) 0.0008(11) 0.0048(13) 0.0009(11)
C64 0.0243(14) 0.0139(11) 0.0242(15) 0.0018(11) 0.0060(12) 0.0030(11)
C65 0.0157(13) 0.0177(12) 0.0292(16) 0.0007(11) 0.0088(12) 0.0025(11)
C66 0.0151(12) 0.0177(12) 0.0235(15) 0.0016(11) 0.0056(11) 0.0037(11)
C67 0.0114(12) 0.0218(13) 0.0268(16) 0.0043(11) 0.0080(11) 0.0036(11)
C68 0.0086(11) 0.0195(12) 0.0283(16) 0.0026(11) 0.0050(11) 0.0014(10)
C69 0.0121(12) 0.0221(13) 0.0250(15) 0.0056(11) 0.0040(11) 0.0043(11)
C70 0.0114(12) 0.0200(12) 0.0271(15) 0.0031(11) 0.0041(11) 0.0034(10)
C71 0.0225(15) 0.0254(14) 0.0261(16) 0.0031(12) -0.0011(12) -0.0049(12)
C72 0.0213(15) 0.0298(15) 0.0273(17) 0.0044(13) 0.0085(13) 0.0011(13)
C73 0.0223(14) 0.0217(13) 0.0233(15) 0.0020(12) 0.0051(12) 0.0021(12)
C74 0.0241(15) 0.0232(14) 0.0250(16) 0.0002(12) 0.0023(12) -0.0004(12)
C75 0.0222(15) 0.0244(14) 0.0293(17) 0.0022(12) 0.0081(13) 0.0022(12)
C76 0.0160(13) 0.0252(14) 0.0293(17) 0.0071(12) 0.0025(12) 0.0016(12)
C77 0.0263(16) 0.0210(13) 0.0287(17) 0.0031(12) 0.0056(13) 0.0052(12)
C78 0.0281(16) 0.0191(13) 0.0338(18) 0.0022(12) 0.0083(14) 0.0022(12)
F1 0.0300(10) 0.0280(9) 0.0390(12) -0.0024(8) -0.0064(9) -0.0091(8)
F2 0.0301(10) 0.0425(11) 0.0267(10) 0.0102(9) -0.0028(8) -0.0071(9)
F3 0.0178(9) 0.0348(10) 0.0386(11) 0.0046(8) -0.0015(8) -0.0013(8)
F4 0.0236(10) 0.0494(11) 0.0338(11) 0.0034(9) 0.0110(8) 0.0089(9)
F5 0.0308(11) 0.0584(13) 0.0298(11) -0.0141(10) 0.0104(9) -0.0066(10)
F6 0.0571(14) 0.0375(10) 0.0369(12) 0.0150(9) 0.0272(11) 0.0082(10)
F7 0.0405(11) 0.0230(8) 0.0248(10) 0.0057(7) 0.0076(8) 0.0026(8)
F8 0.0340(10) 0.0396(10) 0.0248(10) -0.0017(8) 0.0105(8) 0.0119(9)
F9 0.0386(11) 0.0436(11) 0.0247(10) -0.0014(8) -0.0021(9) -0.0192(9)
F10 0.0286(10) 0.0403(11) 0.0295(11) -0.0008(8) -0.0064(8) 0.0069(9)
F11 0.0330(11) 0.0679(14) 0.0239(10) -0.0069(10) 0.0103(9) -0.0077(11)
F12 0.0562(14) 0.0233(9) 0.0340(11) -0.0047(8) -0.0019(10) -0.0058(9)
F13 0.0248(9) 0.0328(9) 0.0350(11) 0.0025(8) 0.0120(8) 0.0090(8)
F14 0.0361(11) 0.0341(10) 0.0291(10) 0.0064(8) 0.0159(9) 0.0094(8)
F15 0.0354(11) 0.0341(10) 0.0379(11) -0.0162(9) 0.0137(9) -0.0036(9)
F16 0.0151(8) 0.0445(11) 0.0361(11) 0.0027(9) 0.0040(8) 0.0096(8)
F17 0.0204(9) 0.0460(11) 0.0318(11) 0.0149(9) 0.0025(8) 0.0032(9)
F18 0.0269(10) 0.0334(10) 0.0383(12) -0.0003(9) -0.0098(8) -0.0034(8)
F19 0.0376(11) 0.0237(9) 0.0386(12) 0.0130(8) 0.0103(9) 0.0063(8)
F20 0.0573(14) 0.0424(11) 0.0340(12) 0.0080(9) 0.0160(10) 0.0288(11)
F21 0.0297(10) 0.0277(9) 0.0554(14) 0.0076(9) -0.0114(10) 0.0039(8)
F22 0.0437(12) 0.0201(8) 0.0404(12) -0.0079(8) 0.0053(9) 0.0018(8)
F23 0.0416(12) 0.0249(9) 0.0453(13) -0.0013(9) 0.0002(10) 0.0144(9)
F24 0.0556(14) 0.0238(9) 0.0555(14) 0.0003(9) 0.0346(12) 0.0071(9)

loop_
_atom_type_symbol
_atom_type_description
_atom_type_scat_dispersion_real
_atom_type_scat_dispersion_imag
_atom_type_scat_source
C C 0.0033 0.0016 'International Tables Vol C Tables 4.2.6.8 and 6.1.1.4'
F F 0.0171 0.0103 'International Tables Vol C Tables 4.2.6.8 and 6.1.1.4'
O O 0.0106 0.0060 'International Tables Vol C Tables 4.2.6.8 and 6.1.1.4'
H H 0.0000 0.0000 'International Tables Vol C Tables 4.2.6.8 and 6.1.1.4'

loop_
_geom_angle_atom_site_label_1
_geom_angle_atom_site_label_2
_geom_angle_atom_site_label_3
_geom_angle
_geom_angle_site_symmetry_1
_geom_angle_site_symmetry_3
_geom_angle_publ_flag
C3 O3 C4 109.2(2) . . ?
O1 C1 C9 125.4(3) . . ?
O1 C1 C2 124.1(3) . . ?
C9 C1 C2 110.5(2) . . ?
C3 C2 C12 119.5(3) . . ?
C3 C2 C1 118.8(3) . . ?
C12 C2 C1 118.9(2) . . ?
C2 C3 O3 117.9(2) . . ?
C2 C3 C15 121.9(3) . . ?
O3 C3 C15 118.4(2) . . ?
O3 C4 C5 117.8(2) . . ?
O3 C4 C17 118.5(3) . . ?
C5 C4 C17 121.9(3) . . ?
C4 C5 C20 119.6(3) . . ?
C4 C5 C6 118.3(3) . . ?
C20 C5 C6 119.0(2) . . ?
O2 C6 C5 124.6(3) . . ?
O2 C6 C7 124.1(3) . . ?
C5 C6 C7 111.3(2) . . ?
C22 C7 C8 119.1(3) . . ?
C22 C7 C6 111.9(3) . . ?
C8 C7 C6 127.1(3) . . ?
C25 C8 C7 116.8(3) . . ?
C25 C8 C9 115.5(3) . . ?
C7 C8 C9 122.0(3) . . ?
C10 C9 C8 120.2(3) . . ?
C10 C9 C1 112.0(3) . . ?
C8 C9 C1 126.1(3) . . ?
C9 C10 C27 122.2(3) . . ?
C9 C10 C11 125.3(3) . . ?
C27 C10 C11 108.1(3) . . ?
C12 C11 C10 110.5(2) . . ?
C12 C11 C71 112.1(2) . . ?
C10 C11 C71 108.9(2) . . ?
C12 C11 C29 109.1(2) . . ?
C10 C11 C29 100.8(2) . . ?
C71 C11 C29 114.8(2) . . ?
C13 C12 C2 120.0(3) . . ?
C13 C12 C11 120.1(3) . . ?
C2 C12 C11 117.8(3) . . ?
C12 C13 C14 118.5(3) . . ?
C12 C13 C31 125.7(2) . . ?
C14 C13 C31 110.1(2) . . ?
C15 C14 C13 122.7(3) . . ?
C15 C14 C33 120.8(2) . . ?
C13 C14 C33 109.1(2) . . ?
C14 C15 C3 116.1(2) . . ?
C14 C15 C16 119.6(2) . . ?
C3 C15 C16 118.6(3) . . ?
C35 C16 C15 118.2(3) . . ?
C35 C16 C17 118.9(3) . . ?
C15 C16 C17 114.7(2) . . ?
C4 C17 C18 116.3(3) . . ?
C4 C17 C16 118.6(3) . . ?
C18 C17 C16 119.1(2) . . ?
C17 C18 C19 122.0(3) . . ?
C17 C18 C37 121.1(3) . . ?
C19 C18 C37 109.9(2) . . ?
C20 C19 C18 119.4(3) . . ?
C20 C19 C39 125.7(2) . . ?
C18 C19 C39 109.2(2) . . ?
C19 C20 C5 119.7(3) . . ?
C19 C20 C21 119.7(2) . . ?
C5 C20 C21 118.2(2) . . ?
C20 C21 C72 113.2(2) . . ?
C20 C21 C41 109.3(2) . . ?
C72 C21 C41 115.1(2) . . ?
C20 C21 C22 110.0(2) . . ?
C72 C21 C22 108.3(2) . . ?
C41 C21 C22 100.1(2) . . ?
C7 C22 C23 122.5(3) . . ?
C7 C22 C21 125.1(2) . . ?
C23 C22 C21 108.5(2) . . ?
C24 C23 C22 119.9(3) . . ?
C24 C23 C42 121.2(3) . . ?
C22 C23 C42 109.0(3) . . ?
C23 C24 C25 119.2(3) . . ?
C23 C24 C45 119.4(3) . . ?
C25 C24 C45 109.1(3) . . ?
C8 C25 C24 121.8(3) . . ?
C8 C25 C26 122.6(3) . . ?
C24 C25 C26 106.5(3) . . ?
C27 C26 C25 118.9(3) . . ?
C27 C26 C46 119.6(3) . . ?
C25 C26 C46 109.4(3) . . ?
C26 C27 C10 119.9(3) . . ?
C26 C27 C28 121.0(3) . . ?
C10 C27 C28 109.3(3) . . ?
C48 C28 C29 120.9(3) . . ?
C48 C28 C27 118.9(3) . . ?
C29 C28 C27 109.6(3) . . ?
C30 C29 C28 119.8(3) . . ?
C30 C29 C11 126.3(2) . . ?
C28 C29 C11 108.1(2) . . ?
C29 C30 C50 119.3(2) . . ?
C29 C30 C31 117.2(2) . . ?
C50 C30 C31 121.5(2) . . ?
C32 C31 C30 110.7(2) . . ?
C32 C31 C73 109.6(2) . . ?
C30 C31 C73 111.7(2) . . ?
C32 C31 C13 100.5(2) . . ?
C30 C31 C13 109.0(2) . . ?
C73 C31 C13 114.7(2) . . ?
C52 C32 C33 119.2(3) . . ?
C52 C32 C31 124.0(2) . . ?
C33 C32 C31 110.0(2) . . ?
C34 C33 C32 121.6(2) . . ?
C34 C33 C14 120.0(3) . . ?
C32 C33 C14 108.6(2) . . ?
C33 C34 C54 119.0(2) . . ?
C33 C34 C35 119.6(3) . . ?
C54 C34 C35 108.9(2) . . ?
C16 C35 C34 121.5(3) . . ?
C16 C35 C36 120.8(3) . . ?
C34 C35 C36 106.6(2) . . ?
C37 C36 C55 119.0(2) . . ?
C37 C36 C35 119.6(3) . . ?
C55 C36 C35 108.5(3) . . ?
C36 C37 C38 121.2(3) . . ?
C36 C37 C18 120.2(3) . . ?
C38 C37 C18 108.5(2) . . ?
C57 C38 C37 119.8(3) . . ?
C57 C38 C39 124.1(2) . . ?
C37 C38 C39 110.1(2) . . ?
C74 C39 C38 108.8(2) . . ?
C74 C39 C40 112.2(2) . . ?
C38 C39 C40 110.6(2) . . ?
C74 C39 C19 115.2(2) . . ?
C38 C39 C19 100.6(2) . . ?
C40 C39 C19 108.9(2) . . ?
C41 C40 C59 120.3(2) . . ?
C41 C40 C39 117.0(2) . . ?
C59 C40 C39 120.9(2) . . ?
C40 C41 C42 119.5(3) . . ?
C40 C41 C21 126.7(2) . . ?
C42 C41 C21 108.0(2) . . ?
C43 C42 C41 120.4(3) . . ?
C43 C42 C23 119.3(3) . . ?
C41 C42 C23 109.8(2) . . ?
C42 C43 C60 120.4(3) . . ?
C42 C43 C44 120.5(3) . . ?
C60 C43 C44 110.0(3) . . ?
C45 C44 C43 119.7(3) . . ?
C45 C44 C62 121.6(3) . . ?
C43 C44 C62 108.0(3) . . ?
C44 C45 C46 119.0(3) . . ?
C44 C45 C24 119.7(3) . . ?
C46 C45 C24 107.4(3) . . ?
C47 C46 C45 119.0(3) . . ?
C47 C46 C26 119.8(3) . . ?
C45 C46 C26 107.5(3) . . ?
C46 C47 C63 121.4(3) . . ?
C46 C47 C48 120.0(3) . . ?
C63 C47 C48 107.5(3) . . ?
C28 C48 C49 119.8(3) . . ?
C28 C48 C47 120.4(3) . . ?
C49 C48 C47 110.9(3) . . ?
C50 C49 C48 120.6(3) . . ?
C50 C49 C64 126.0(3) . . ?
C48 C49 C64 108.3(2) . . ?
C49 C50 C30 119.6(3) . . ?
C49 C50 C51 116.1(3) . . ?
C30 C50 C51 122.7(2) . . ?
C50 C51 C52 110.0(2) . . ?
C50 C51 C66 109.3(2) . . ?
C52 C51 C66 99.8(2) . . ?
C50 C51 C75 113.3(2) . . ?
C52 C51 C75 111.0(2) . . ?
C66 C51 C75 112.6(2) . . ?
C32 C52 C53 119.9(2) . . ?
C32 C52 C51 123.5(2) . . ?
C53 C52 C51 110.1(2) . . ?
C54 C53 C52 121.2(2) . . ?
C54 C53 C67 119.6(3) . . ?
C52 C53 C67 108.0(2) . . ?
C53 C54 C34 118.8(2) . . ?
C53 C54 C55 120.0(2) . . ?
C34 C54 C55 108.2(2) . . ?
C56 C55 C36 118.7(3) . . ?
C56 C55 C54 120.1(3) . . ?
C36 C55 C54 107.8(2) . . ?
C55 C56 C57 121.5(3) . . ?
C55 C56 C68 119.8(3) . . ?
C57 C56 C68 107.8(2) . . ?
C38 C57 C56 119.7(3) . . ?
C38 C57 C58 123.3(3) . . ?
C56 C57 C58 110.5(2) . . ?
C59 C58 C57 110.2(2) . . ?
C59 C58 C69 109.1(2) . . ?
C57 C58 C69 99.9(2) . . ?
C59 C58 C76 113.2(2) . . ?
C57 C58 C76 109.7(2) . . ?
C69 C58 C76 114.0(2) . . ?
C60 C59 C40 119.0(2) . . ?
C60 C59 C58 116.5(2) . . ?
C40 C59 C58 122.9(2) . . ?
C59 C60 C43 120.3(3) . . ?
C59 C60 C61 125.8(3) . . ?
C43 C60 C61 109.2(2) . . ?
C62 C61 C70 111.2(2) . . ?
C62 C61 C77 110.4(2) . . ?
C70 C61 C77 112.6(2) . . ?
C62 C61 C60 100.9(2) . . ?
C70 C61 C60 109.5(2) . . ?
C77 C61 C60 111.7(2) . . ?
C63 C62 C44 118.8(3) . . ?
C63 C62 C61 124.4(3) . . ?
C44 C62 C61 109.6(3) . . ?
C62 C63 C47 120.1(3) . . ?
C62 C63 C64 123.1(3) . . ?
C47 C63 C64 110.0(3) . . ?
C63 C64 C65 111.7(2) . . ?
C63 C64 C78 110.0(2) . . ?
C65 C64 C78 113.0(2) . . ?
C63 C64 C49 101.0(2) . . ?
C65 C64 C49 109.7(2) . . ?
C78 C64 C49 110.8(2) . . ?
C66 C65 C70 119.2(3) . . ?
C66 C65 C64 116.7(3) . . ?
C70 C65 C64 122.0(3) . . ?
C65 C66 C67 120.5(3) . . ?
C65 C66 C51 126.0(3) . . ?
C67 C66 C51 109.1(2) . . ?
C68 C67 C66 120.3(3) . . ?
C68 C67 C53 120.2(3) . . ?
C66 C67 C53 110.1(3) . . ?
C67 C68 C69 120.1(3) . . ?
C67 C68 C56 120.2(3) . . ?
C69 C68 C56 110.2(3) . . ?
C70 C69 C68 120.0(3) . . ?
C70 C69 C58 126.3(3) . . ?
C68 C69 C58 108.8(2) . . ?
C69 C70 C65 119.9(3) . . ?
C69 C70 C61 116.3(3) . . ?
C65 C70 C61 121.7(2) . . ?
F2 C71 F1 108.6(3) . . ?
F2 C71 F3 107.0(2) . . ?
F1 C71 F3 107.7(2) . . ?
F2 C71 C11 113.5(2) . . ?
F1 C71 C11 110.7(2) . . ?
F3 C71 C11 109.2(3) . . ?
F5 C72 F6 108.4(3) . . ?
F5 C72 F4 107.0(3) . . ?
F6 C72 F4 106.9(2) . . ?
F5 C72 C21 114.1(2) . . ?
F6 C72 C21 110.7(2) . . ?
F4 C72 C21 109.6(3) . . ?
F9 C73 F7 108.0(2) . . ?
F9 C73 F8 106.5(2) . . ?
F7 C73 F8 106.9(2) . . ?
F9 C73 C31 113.6(2) . . ?
F7 C73 C31 111.8(2) . . ?
F8 C73 C31 109.7(2) . . ?
F11 C74 F12 107.8(3) . . ?
F11 C74 F10 107.2(3) . . ?
F12 C74 F10 107.1(2) . . ?
F11 C74 C39 113.3(3) . . ?
F12 C74 C39 110.7(2) . . ?
F10 C74 C39 110.6(2) . . ?
F15 C75 F13 108.1(2) . . ?
F15 C75 F14 107.1(3) . . ?
F13 C75 F14 106.3(2) . . ?
F15 C75 C51 112.3(2) . . ?
F13 C75 C51 111.4(3) . . ?
F14 C75 C51 111.3(2) . . ?
F17 C76 F18 107.0(3) . . ?
F17 C76 F16 108.0(2) . . ?
F18 C76 F16 106.1(2) . . ?
F17 C76 C58 112.3(2) . . ?
F18 C76 C58 111.5(2) . . ?
F16 C76 C58 111.6(3) . . ?
F21 C77 F20 107.1(3) . . ?
F21 C77 F19 107.2(3) . . ?
F20 C77 F19 107.0(2) . . ?
F21 C77 C61 112.3(2) . . ?
F20 C77 C61 112.2(3) . . ?
F19 C77 C61 110.7(2) . . ?
F23 C78 F24 107.0(3) . . ?
F23 C78 F22 107.6(2) . . ?
F24 C78 F22 107.7(3) . . ?
F23 C78 C64 111.4(3) . . ?
F24 C78 C64 112.3(2) . . ?
F22 C78 C64 110.6(3) . . ?

loop_
_geom_bond_atom_site_label_1
_geom_bond_atom_site_label_2
_geom_bond_distance
_geom_bond_site_symmetry_2
_geom_bond_publ_flag
O1 C1 1.199(3) . ?
O2 C6 1.211(3) . ?
O3 C3 1.392(3) . ?
O3 C4 1.393(3) . ?
C1 C9 1.514(4) . ?
C1 C2 1.512(4) . ?
C2 C3 1.379(4) . ?
C2 C12 1.425(4) . ?
C3 C15 1.412(4) . ?
C4 C5 1.390(4) . ?
C4 C17 1.409(4) . ?
C5 C20 1.416(4) . ?
C5 C6 1.504(4) . ?
C6 C7 1.505(4) . ?
C7 C22 1.386(4) . ?
C7 C8 1.455(4) . ?
C8 C25 1.422(4) . ?
C8 C9 1.459(4) . ?
C9 C10 1.370(4) . ?
C10 C27 1.413(4) . ?
C10 C11 1.543(4) . ?
C11 C12 1.512(4) . ?
C11 C71 1.540(4) . ?
C11 C29 1.553(4) . ?
C12 C13 1.370(4) . ?
C13 C14 1.419(4) . ?
C13 C31 1.543(4) . ?
C14 C15 1.398(4) . ?
C14 C33 1.434(4) . ?
C15 C16 1.454(4) . ?
C16 C35 1.396(4) . ?
C16 C17 1.457(4) . ?
C17 C18 1.406(4) . ?
C18 C19 1.417(4) . ?
C18 C37 1.425(4) . ?
C19 C20 1.372(4) . ?
C19 C39 1.550(4) . ?
C20 C21 1.519(4) . ?
C21 C72 1.540(4) . ?
C21 C41 1.548(4) . ?
C21 C22 1.547(4) . ?
C22 C23 1.408(4) . ?
C23 C24 1.373(4) . ?
C23 C42 1.437(4) . ?
C24 C25 1.434(4) . ?
C24 C45 1.459(4) . ?
C25 C26 1.432(4) . ?
C26 C27 1.368(4) . ?
C26 C46 1.453(4) . ?
C27 C28 1.448(4) . ?
C28 C48 1.389(4) . ?
C28 C29 1.407(4) . ?
C29 C30 1.399(4) . ?
C30 C50 1.439(4) . ?
C30 C31 1.525(4) . ?
C31 C32 1.524(4) . ?
C31 C73 1.533(4) . ?
C32 C52 1.355(4) . ?
C32 C33 1.431(4) . ?
C33 C34 1.376(4) . ?
C34 C54 1.428(4) . ?
C34 C35 1.443(4) . ?
C35 C36 1.456(4) . ?
C36 C37 1.381(4) . ?
C36 C55 1.433(4) . ?
C37 C38 1.426(4) . ?
C38 C57 1.358(4) . ?
C38 C39 1.521(4) . ?
C39 C74 1.525(4) . ?
C39 C40 1.534(4) . ?
C40 C41 1.391(4) . ?
C40 C59 1.434(4) . ?
C41 C42 1.412(4) . ?
C42 C43 1.384(4) . ?
C43 C60 1.406(4) . ?
C43 C44 1.442(4) . ?
C44 C45 1.387(4) . ?
C44 C62 1.441(4) . ?
C45 C46 1.425(4) . ?
C46 C47 1.384(4) . ?
C47 C63 1.432(4) . ?
C47 C48 1.437(4) . ?
C48 C49 1.405(4) . ?
C49 C50 1.389(4) . ?
C49 C64 1.551(4) . ?
C50 C51 1.526(4) . ?
C51 C52 1.539(4) . ?
C51 C66 1.554(4) . ?
C51 C75 1.557(4) . ?
C52 C53 1.426(4) . ?
C53 C54 1.388(4) . ?
C53 C67 1.442(4) . ?
C54 C55 1.443(4) . ?
C55 C56 1.387(4) . ?
C56 C57 1.419(4) . ?
C56 C68 1.436(4) . ?
C57 C58 1.529(4) . ?
C58 C59 1.526(4) . ?
C58 C69 1.551(4) . ?
C58 C76 1.561(4) . ?
C59 C60 1.390(4) . ?
C60 C61 1.549(4) . ?
C61 C62 1.522(4) . ?
C61 C70 1.527(4) . ?
C61 C77 1.537(4) . ?
C62 C63 1.357(4) . ?
C63 C64 1.520(4) . ?
C64 C65 1.522(4) . ?
C64 C78 1.538(4) . ?
C65 C66 1.382(4) . ?
C65 C70 1.439(4) . ?
C66 C67 1.409(4) . ?
C67 C68 1.385(4) . ?
C68 C69 1.412(4) . ?
C69 C70 1.384(4) . ?
C71 F2 1.328(4) . ?
C71 F1 1.330(3) . ?
C71 F3 1.346(4) . ?
C72 F5 1.311(4) . ?
C72 F6 1.331(3) . ?
C72 F4 1.335(3) . ?
C73 F9 1.323(3) . ?
C73 F7 1.322(3) . ?
C73 F8 1.339(3) . ?
C74 F11 1.322(4) . ?
C74 F12 1.328(3) . ?
C74 F10 1.331(3) . ?
C75 F15 1.323(4) . ?
C75 F13 1.337(3) . ?
C75 F14 1.335(3) . ?
C76 F17 1.323(3) . ?
C76 F18 1.329(3) . ?
C76 F16 1.338(3) . ?
C77 F21 1.323(4) . ?
C77 F20 1.327(4) . ?
C77 F19 1.332(3) . ?
C78 F23 1.328(4) . ?
C78 F24 1.326(4) . ?
C78 F22 1.326(4) . ?
